data_1554090
loop_
_publ_author_name
'Navale, Tushar S.'
'Talipov, Marat R.'
'Shukla, Ruchi'
'Rathore, Rajendra'

_publ_section_title
;
 Interplay between Entropy and Enthalpy in (Intramolecular)
 Cyclophane-Like Folding versus (Intermolecular) Dimerization of
 Diarylalkane Cation Radicals
;
_journal_issue 35
_journal_name_full 'The Journal of Physical Chemistry C'
_journal_page_first 19558
_journal_paper_doi 10.1021/acs.jpcc.6b07006
_journal_volume 120
_journal_year 2016
_chemical_formula_sum 'C20 H26 O4'
_chemical_formula_weight 330.41
_space_group_IT_number 14
_space_group_name_Hall '-P 2yn'
_space_group_name_H-M_alt 'P 1 21/n 1'
_symmetry_cell_setting monoclinic
_symmetry_space_group_name_H-M 'P 1 21/n 1'
_atom_sites_solution_hydrogens difmap
_atom_sites_solution_primary direct
_atom_sites_solution_secondary difmap
_audit_creation_method SHELXL-97
_cell_angle_alpha 90.00
_cell_angle_beta 91.1390(10)
_cell_angle_gamma 90.00
_cell_formula_units_Z 2
_cell_length_a 7.22310(10)
_cell_length_b 8.11940(10)
_cell_length_c 14.4953(2)
_cell_measurement_reflns_used 5384
_cell_measurement_temperature 100(2)
_cell_measurement_theta_max 67
_cell_measurement_theta_min 3
_cell_volume 849.94(2)
_computing_cell_refinement 'SAINT v7.23A (Bruker, 2005)'
_computing_data_collection 'APEX2 v2.0-2 (Bruker, 2005)'
_computing_data_reduction 'SADABS-2004/1 (Bruker, 2005)'
_computing_molecular_graphics 'XP v5.1 (Bruker, 1998)'
_computing_publication_material 'XCIF v6.12 (Bruker, 2001)'
_computing_structure_refinement 'SHELXL-97 v.97-2 (Sheldrick, 1993-1997)'
_computing_structure_solution 'XS/SHELXTL v6.12 (Bruker, 2001)'
_diffrn_ambient_temperature 100(2)
_diffrn_measured_fraction_theta_full 0.968
_diffrn_measured_fraction_theta_max 0.968
_diffrn_measurement_device_type 'Bruker APEX2 CCD detector'
_diffrn_measurement_method '\w scans'
_diffrn_radiation_monochromator graphite
_diffrn_radiation_source 'fine-focus sealed tube'
_diffrn_radiation_type CuK\a
_diffrn_radiation_wavelength 1.54178
_diffrn_reflns_av_R_equivalents 0.0182
_diffrn_reflns_av_sigmaI/netI 0.0105
_diffrn_reflns_limit_h_max 8
_diffrn_reflns_limit_h_min -8
_diffrn_reflns_limit_k_max 9
_diffrn_reflns_limit_k_min 0
_diffrn_reflns_limit_l_max 17
_diffrn_reflns_limit_l_min 0
_diffrn_reflns_number 7064
_diffrn_reflns_theta_full 67.11
_diffrn_reflns_theta_max 67.11
_diffrn_reflns_theta_min 6.11
_exptl_absorpt_coefficient_mu 0.713
_exptl_absorpt_correction_T_max 0.9518
_exptl_absorpt_correction_T_min 0.8039
_exptl_absorpt_correction_type multi-scan
_exptl_absorpt_process_details
;
 SADABS. Program for empirical absorption correction of
 area-detector data. University of Goetingen. Germany. 
 Sheldrick, G. M. 1996
;
_exptl_crystal_colour colorless
_exptl_crystal_density_diffrn 1.291
_exptl_crystal_density_method 'not measured'
_exptl_crystal_description plate
_exptl_crystal_F_000 356
_exptl_crystal_size_max 0.32
_exptl_crystal_size_mid 0.28
_exptl_crystal_size_min 0.07
_refine_diff_density_max 0.202
_refine_diff_density_min -0.142
_refine_diff_density_rms 0.036
_refine_ls_extinction_coef 0.0121(10)
_refine_ls_extinction_expression Fc^*^=kFc[1+0.001xFc^2^\l^3^/sin(2\q)]^-1/4^
_refine_ls_extinction_method SHELXL
_refine_ls_goodness_of_fit_ref 1.021
_refine_ls_hydrogen_treatment refall
_refine_ls_matrix_type full
_refine_ls_number_parameters 162
_refine_ls_number_reflns 1470
_refine_ls_number_restraints 0
_refine_ls_restrained_S_all 1.021
_refine_ls_R_factor_all 0.0296
_refine_ls_R_factor_gt 0.0290
_refine_ls_shift/su_max 0.008
_refine_ls_shift/su_mean 0.001
_refine_ls_structure_factor_coef Fsqd
_refine_ls_weighting_details 'calc w=1/[\s^2^(Fo^2^)+(0.0525P)^2^+0.2166P] where P=(Fo^2^+2Fc^2^)/3'
_refine_ls_weighting_scheme calc
_refine_ls_wR_factor_gt 0.0815
_refine_ls_wR_factor_ref 0.0822
_reflns_number_gt 1419
_reflns_number_total 1470
_reflns_threshold_expression >2sigma(I)
_cod_data_source_file jp6b07006_si_002.cif
_cod_data_source_block raj7d
_cod_original_sg_symbol_H-M 'P 21/n'
_cod_database_code 1554090

loop_
_symmetry_equiv_pos_as_xyz
'x, y, z'
'-x+1/2, y+1/2, -z+1/2'
'-x, -y, -z'
'x-1/2, -y-1/2, z-1/2'

loop_
_atom_site_label
_atom_site_type_symbol
_atom_site_fract_x
_atom_site_fract_y
_atom_site_fract_z
_atom_site_U_iso_or_equiv
_atom_site_adp_type
_atom_site_occupancy
_atom_site_symmetry_multiplicity
_atom_site_calc_flag
O1 O -0.09467(10) 0.18694(8) 0.58323(4) 0.0197(2) Uani 1 1 d
O2 O 0.08974(10) 0.62489(8) 0.86270(4) 0.0202(2) Uani 1 1 d
C1 C -0.03805(12) 0.45965(12) 0.63085(6) 0.0159(2) Uani 1 1 d
C2 C -0.04604(12) 0.29258(12) 0.65399(6) 0.0161(2) Uani 1 1 d
C3 C -0.00956(13) 0.24148(12) 0.74414(7) 0.0168(2) Uani 1 1 d
C4 C 0.03643(12) 0.35343(12) 0.81370(6) 0.0164(2) Uani 1 1 d
C5 C 0.04587(12) 0.52043(12) 0.79073(6) 0.0161(2) Uani 1 1 d
C6 C 0.00891(13) 0.57177(12) 0.70055(6) 0.0164(2) Uani 1 1 d
C7 C -0.09921(15) 0.01577(13) 0.60462(7) 0.0214(3) Uani 1 1 d
C8 C 0.06925(15) 0.29672(13) 0.91146(7) 0.0212(3) Uani 1 1 d
C9 C 0.06069(14) 0.79659(12) 0.84772(7) 0.0193(3) Uani 1 1 d
C10 C -0.07968(13) 0.51714(12) 0.53341(6) 0.0172(2) Uani 1 1 d
H3 H -0.0170(16) 0.1275(16) 0.7603(8) 0.021(3) Uiso 1 1 d
H6 H 0.0138(15) 0.6892(15) 0.6844(8) 0.015(3) Uiso 1 1 d
H7A H -0.1869(18) -0.0074(15) 0.6545(9) 0.027(3) Uiso 1 1 d
H7B H 0.0236(19) -0.0239(16) 0.6242(8) 0.027(3) Uiso 1 1 d
H7C H -0.1372(17) -0.0403(16) 0.5476(9) 0.024(3) Uiso 1 1 d
H8A H 0.197(2) 0.3104(16) 0.9320(9) 0.032(3) Uiso 1 1 d
H8B H -0.0080(18) 0.3576(17) 0.9538(9) 0.032(3) Uiso 1 1 d
H8C H 0.0402(18) 0.1771(18) 0.9169(9) 0.032(3) Uiso 1 1 d
H9A H 0.1477(18) 0.8442(16) 0.8027(9) 0.025(3) Uiso 1 1 d
H9B H -0.0650(18) 0.8172(15) 0.8273(8) 0.023(3) Uiso 1 1 d
H9C H 0.0840(16) 0.8492(16) 0.9073(9) 0.023(3) Uiso 1 1 d
H10A H -0.1934(17) 0.4609(15) 0.5097(8) 0.021(3) Uiso 1 1 d
H10B H -0.1054(15) 0.6368(15) 0.5340(7) 0.015(3) Uiso 1 1 d

loop_
_atom_site_aniso_label
_atom_site_aniso_U_11
_atom_site_aniso_U_22
_atom_site_aniso_U_33
_atom_site_aniso_U_23
_atom_site_aniso_U_13
_atom_site_aniso_U_12
O1 0.0268(4) 0.0153(4) 0.0170(4) -0.0012(3) -0.0033(3) -0.0021(3)
O2 0.0291(4) 0.0166(4) 0.0149(4) -0.0014(3) -0.0017(3) -0.0010(3)
C1 0.0140(5) 0.0179(5) 0.0158(5) 0.0006(4) 0.0007(3) 0.0012(4)
C2 0.0146(5) 0.0171(5) 0.0167(5) -0.0013(4) 0.0005(4) 0.0003(3)
C3 0.0162(5) 0.0152(5) 0.0192(5) 0.0021(4) 0.0018(4) 0.0006(4)
C4 0.0144(4) 0.0188(5) 0.0159(5) 0.0014(4) 0.0017(3) 0.0014(4)
C5 0.0149(4) 0.0186(5) 0.0147(5) -0.0020(4) 0.0014(4) 0.0000(4)
C6 0.0169(5) 0.0145(5) 0.0178(5) 0.0014(4) 0.0015(4) 0.0004(4)
C7 0.0257(5) 0.0163(5) 0.0222(5) -0.0013(4) 0.0028(4) -0.0029(4)
C8 0.0267(6) 0.0203(6) 0.0165(5) 0.0017(4) -0.0005(4) 0.0010(4)
C9 0.0225(5) 0.0170(5) 0.0184(5) -0.0018(4) 0.0008(4) -0.0007(4)
C10 0.0198(5) 0.0161(5) 0.0154(5) 0.0006(4) -0.0022(4) 0.0005(4)

loop_
_atom_type_symbol
_atom_type_description
_atom_type_scat_dispersion_real
_atom_type_scat_dispersion_imag
_atom_type_scat_source
C C 0.0181 0.0091 'International Tables Vol C Tables 4.2.6.8 and 6.1.1.4'
H H 0.0000 0.0000 'International Tables Vol C Tables 4.2.6.8 and 6.1.1.4'
O O 0.0492 0.0322 'International Tables Vol C Tables 4.2.6.8 and 6.1.1.4'

loop_
_geom_angle_atom_site_label_1
_geom_angle_atom_site_label_2
_geom_angle_atom_site_label_3
_geom_angle
_geom_angle_site_symmetry_1
_geom_angle_site_symmetry_3
C2 O1 C7 116.89(7) . .
C5 O2 C9 117.13(7) . .
C6 C1 C2 117.98(9) . .
C6 C1 C10 121.03(9) . .
C2 C1 C10 120.99(9) . .
O1 C2 C3 123.68(9) . .
O1 C2 C1 115.88(8) . .
C3 C2 C1 120.43(9) . .
C4 C3 C2 121.56(9) . .
C4 C3 H3 117.9(7) . .
C2 C3 H3 120.5(7) . .
C3 C4 C5 118.20(9) . .
C3 C4 C8 120.87(9) . .
C5 C4 C8 120.91(9) . .
O2 C5 C6 124.32(9) . .
O2 C5 C4 115.38(8) . .
C6 C5 C4 120.30(9) . .
C5 C6 C1 121.54(9) . .
C5 C6 H6 120.5(7) . .
C1 C6 H6 118.0(7) . .
O1 C7 H7A 111.2(7) . .
O1 C7 H7B 111.0(8) . .
H7A C7 H7B 108.4(10) . .
O1 C7 H7C 106.1(7) . .
H7A C7 H7C 110.9(10) . .
H7B C7 H7C 109.2(10) . .
C4 C8 H8A 112.6(8) . .
C4 C8 H8B 110.9(7) . .
H8A C8 H8B 107.6(11) . .
C4 C8 H8C 110.0(8) . .
H8A C8 H8C 106.7(11) . .
H8B C8 H8C 108.7(11) . .
O2 C9 H9A 112.8(7) . .
O2 C9 H9B 110.6(7) . .
H9A C9 H9B 109.6(10) . .
O2 C9 H9C 105.7(7) . .
H9A C9 H9C 108.1(10) . .
H9B C9 H9C 109.9(10) . .
C1 C10 C10 113.16(10) . 3_566
C1 C10 H10A 109.1(7) . .
C10 C10 H10A 108.8(7) 3_566 .
C1 C10 H10B 109.2(6) . .
C10 C10 H10B 109.0(6) 3_566 .
H10A C10 H10B 107.5(9) . .

loop_
_geom_bond_atom_site_label_1
_geom_bond_atom_site_label_2
_geom_bond_distance
_geom_bond_site_symmetry_2
O1 C2 1.3772(11) .
O1 C7 1.4245(12) .
O2 C5 1.3767(11) .
O2 C9 1.4258(12) .
C1 C6 1.3967(14) .
C1 C2 1.3989(14) .
C1 C10 1.5120(13) .
C2 C3 1.3912(13) .
C3 C4 1.3929(14) .
C3 H3 0.956(13) .
C4 C5 1.3982(14) .
C4 C8 1.5043(13) .
C5 C6 1.3928(13) .
C6 H6 0.982(12) .
C7 H7A 0.989(13) .
C7 H7B 0.980(14) .
C7 H7C 0.978(13) .
C8 H8A 0.974(14) .
C8 H8B 0.973(14) .
C8 H8C 0.997(14) .
C9 H9A 0.993(13) .
C9 H9B 0.964(13) .
C9 H9C 0.976(13) .
C10 C10 1.5443(19) 3_566
C10 H10A 0.995(12) .
C10 H10B 0.990(12) .
